data_4345793
loop_
_publ_author_name
'Lam, Tsz Lung'
'Tso, Ken Chi-Hang'
'Cao, Bei'
'Yang, Chen'
'Chen, Daqing'
'Chang, Xiao-Yong'
'Huang, Jie-Sheng'
'Che, Chi-Ming'

_publ_section_title
;
 Tripodal S-Ligand Complexes of Copper(I) as Catalysts for Alkene
 Aziridination, Sulfide Sulfimidation, and C-H Amination.
;
_journal_issue 8
_journal_name_full 'Inorganic chemistry'
_journal_page_first 4253
_journal_page_last 4257
_journal_paper_doi 10.1021/acs.inorgchem.7b00226
_journal_volume 56
_journal_year 2017
_chemical_formula_moiety 'C45 H37 B Cu N6 P S3'
_chemical_formula_sum 'C45 H37 B Cu N6 P S3'
_chemical_formula_weight 863.30
_space_group_crystal_system trigonal
_space_group_IT_number 148
_space_group_name_Hall '-R 3'
_space_group_name_H-M_alt 'R -3'
_symmetry_space_group_name_Hall '-R 3'
_symmetry_space_group_name_H-M 'R -3 :H'
_atom_sites_solution_hydrogens geom
_atom_sites_solution_primary dual
_audit_creation_date 2017-03-28
_audit_creation_method
;
Olex2 1.2
(compiled 2017.03.02 svn.r3394 for OlexSys, GUI svn.r5324)
;
_cell_angle_alpha 90
_cell_angle_beta 90
_cell_angle_gamma 120
_cell_formula_units_Z 18
_cell_length_a 24.3221(10)
_cell_length_b 24.3221(10)
_cell_length_c 36.4934(16)
_cell_measurement_reflns_used 9893
_cell_measurement_temperature 100
_cell_measurement_theta_max 66.21
_cell_measurement_theta_min 2.42
_cell_volume 18695.9(14)
_computing_cell_refinement 'SAINT v7.68A (Bruker, 2009)'
_computing_data_reduction 'SAINT v7.68A (Bruker, 2009)'
_computing_molecular_graphics 'Olex2 (Dolomanov et al., 2009)'
_computing_publication_material 'Olex2 (Dolomanov et al., 2009)'
_computing_structure_refinement 'XL (Sheldrick, 2008)'
_computing_structure_solution 'ShelXT (Sheldrick, 2015)'
_diffrn_ambient_temperature 100
_diffrn_measured_fraction_theta_full 0.987
_diffrn_measured_fraction_theta_max 0.987
_diffrn_measurement_device_type 'Bruker APEX-II CCD'
_diffrn_measurement_method '\f and \w scans'
_diffrn_radiation_monochromator graphite
_diffrn_radiation_type CuK\a
_diffrn_radiation_wavelength 1.54178
_diffrn_reflns_av_R_equivalents 0.0659
_diffrn_reflns_av_unetI/netI 0.0320
_diffrn_reflns_Laue_measured_fraction_full 0.987
_diffrn_reflns_Laue_measured_fraction_max 0.987
_diffrn_reflns_limit_h_max 28
_diffrn_reflns_limit_h_min -22
_diffrn_reflns_limit_k_max 18
_diffrn_reflns_limit_k_min -28
_diffrn_reflns_limit_l_max 42
_diffrn_reflns_limit_l_min -42
_diffrn_reflns_number 91756
_diffrn_reflns_point_group_measured_fraction_full 0.987
_diffrn_reflns_point_group_measured_fraction_max 0.987
_diffrn_reflns_theta_full 66.858
_diffrn_reflns_theta_max 66.858
_diffrn_reflns_theta_min 2.422
_diffrn_standards_number 0
_exptl_absorpt_coefficient_mu 2.831
_exptl_absorpt_correction_T_max 0.7529
_exptl_absorpt_correction_T_min 0.6014
_exptl_absorpt_correction_type empirical
_exptl_absorpt_process_details
'SADABS-2008/1 (Bruker,2008) was used for absorption correction. wR2(int) was 0.1220 before and 0.0896 after correction. The Ratio of minimum to maximum transmission is 0.7988. The \l/2 correction factor is 0.0015.'
_exptl_crystal_colour colourless
_exptl_crystal_colour_primary colourless
_exptl_crystal_density_diffrn 1.380
_exptl_crystal_description block
_exptl_crystal_F_000 8028
_exptl_crystal_size_max 0.25
_exptl_crystal_size_mid 0.21
_exptl_crystal_size_min 0.18
_refine_diff_density_max 1.408
_refine_diff_density_min -1.042
_refine_diff_density_rms 0.125
_refine_ls_extinction_method none
_refine_ls_goodness_of_fit_ref 1.118
_refine_ls_hydrogen_treatment constr
_refine_ls_matrix_type full
_refine_ls_number_parameters 611
_refine_ls_number_reflns 7296
_refine_ls_number_restraints 1847
_refine_ls_restrained_S_all 1.061
_refine_ls_R_factor_all 0.1138
_refine_ls_R_factor_gt 0.0991
_refine_ls_shift/su_max 0.002
_refine_ls_shift/su_mean 0.000
_refine_ls_structure_factor_coef Fsqd
_refine_ls_weighting_details 'w=1/[\s^2^(Fo^2^)+(0.1600P)^2^+169.8080P] where P=(Fo^2^+2Fc^2^)/3'
_refine_ls_weighting_scheme calc
_refine_ls_wR_factor_gt 0.2925
_refine_ls_wR_factor_ref 0.3136
_reflns_Friedel_coverage 0.000
_reflns_number_gt 5821
_reflns_number_total 7296
_reflns_threshold_expression 'I > 2\s(I)'
_cod_data_source_file ic7b00226_si_002.cif
_cod_data_source_block complex_Cu1
_cod_original_cell_volume 18695.9(17)
_cod_database_code 4345793
_shelx_shelxl_version_number 2014/7
_shelx_space_group_comment
;
The symmetry employed for this shelxl refinement is uniquely defined
by the following loop, which should always be used as a source of
symmetry information in preference to the above space-group names.
They are only intended as comments.
;
_olex2_refinement_description
;
1. Fixed Uiso
 At 1.2 times of:
  All B(H) groups, All C(H) groups
2. Restrained distances
 C23A-C22A = C27A-C22A = C27A-C26A = C25A-C26A = C25A-C24A = C23A-C24A
 1.39 with sigma of 0.02
 N3-C10 = N3A-C10A = N4A-C10A = N4-C10
 1.38 with sigma of 0.02
 N3-C11 = N3A-C11A = N4-C12 = N4A-C12A
 1.35 with sigma of 0.02
 C11-C12 = C11A-C12A
 1.35 with sigma of 0.02
 C3A-C2A = C3-C2
 1.29 with sigma of 0.02
 N6A-C19A = N5A-C19A = N1A-C1A = N2A-C1A
 1.35 with sigma of 0.02
 N5A-C20A = N5-C20 = N6A-C21A = N6-C21 = N1A-C2A = N1-C2 = N2-C3 = N2A-C3A
 1.37 with sigma of 0.02
 C14-C13 = C14-C15 = C16-C15 = C18-C13
 1.39 with sigma of 0.02
 C22A-C26A
 2.4 with sigma of 0.04
 C22A-C24A
 2.4 with sigma of 0.04
 C27A-C23A
 2.42 with sigma of 0.04
 C26A-C24A = C25A-C27A
 2.37 with sigma of 0.04
 C23A-C25A
 2.37 with sigma of 0.04
 C10-C11 = C10A-C11A
 2.22 with sigma of 0.04
 C10-C12 = C10A-C12A
 2.22 with sigma of 0.04
 C14A-C18A
 2.42 with sigma of 0.04
 C16A-C14A
 2.37 with sigma of 0.04
 C15A-C17A = C16A-C18A
 2.37 with sigma of 0.04
 C13-C15
 2.4 with sigma of 0.04
 C16-C14
 2.37 with sigma of 0.04
 C14-C18
 2.42 with sigma of 0.04
 C16-C18
 2.37 with sigma of 0.04
 C21A-C20A \\sim C20-C21
 with sigma of 0.02
 C21A-N5A \\sim C20A-N6A \\sim C21-N5 \\sim C20-N6
 with sigma of 0.02
 N5A-B1A \\sim B1-N5 \\sim B1-N3 \\sim N3A-B1A \\sim N1A-B1A \\sim B1-N1
 with sigma of 0.02
3. Restrained planarity
 C22A, C23A, C24A, C25A, C26A, C27A
 with sigma of 0.1
 N3A, N4A, C10A, C11A, C12A
 with sigma of 0.1
 N3, N4, C10, C11, C12
 with sigma of 0.1
 C13, C14, C15, C16, C18
 with sigma of 0.1
4. Uiso/Uaniso restraints and constraints
All non-hydrogen atoms have similar U: within 2A with sigma of 0.01 and sigma
for terminal atoms of 0.02
Uanis(C16) \\sim Ueq, Uanis(C12) \\sim Ueq, Uanis(C18) \\sim Ueq, Uanis(C15)
\\sim Ueq, Uanis(C14) \\sim Ueq, Uanis(C13) \\sim Ueq, Uanis(C11) \\sim Ueq,
Uanis(C19) \\sim Ueq, Uanis(C21) \\sim Ueq, Uanis(C23) \\sim Ueq, Uanis(C22)
\\sim Ueq, Uanis(C24) \\sim Ueq, Uanis(C20) \\sim Ueq, Uanis(C5) \\sim Ueq,
Uanis(C10) \\sim Ueq, Uanis(C6) \\sim Ueq, Uanis(C7) \\sim Ueq, Uanis(N2) \\sim
Ueq, Uanis(N1) \\sim Ueq, Uanis(N5) \\sim Ueq, Uanis(N4) \\sim Ueq, Uanis(N6)
\\sim Ueq, Uanis(N1A) \\sim Ueq, Uanis(N2A) \\sim Ueq, Uanis(N3A) \\sim Ueq,
Uanis(N4A) \\sim Ueq, Uanis(N5A) \\sim Ueq, Uanis(N6A) \\sim Ueq, Uanis(N3)
\\sim Ueq, Uanis(C25) \\sim Ueq, Uanis(C9A) \\sim Ueq, Uanis(C6A) \\sim Ueq,
Uanis(C27) \\sim Ueq, Uanis(C4A) \\sim Ueq, Uanis(C13A) \\sim Ueq, Uanis(C8A)
\\sim Ueq, Uanis(C7A) \\sim Ueq, Uanis(C5A) \\sim Ueq, Uanis(C14A) \\sim Ueq,
Uanis(C11A) \\sim Ueq, Uanis(C1A) \\sim Ueq, Uanis(C12A) \\sim Ueq, Uanis(C3A)
\\sim Ueq, Uanis(C2A) \\sim Ueq, Uanis(C10A) \\sim Ueq, Uanis(C26) \\sim Ueq,
Uanis(N2A) \\sim Ueq, Uanis(C3A) \\sim Ueq, Uanis(N1A) \\sim Ueq, Uanis(B1A)
\\sim Ueq, Uanis(N1A) \\sim Ueq, Uanis(C2A) \\sim Ueq, Uanis(N2) \\sim Ueq,
Uanis(C4) \\sim Ueq, Uanis(N2) \\sim Ueq, Uanis(C3) \\sim Ueq, Uanis(N1) \\sim
Ueq, Uanis(B1) \\sim Ueq, Uanis(N1) \\sim Ueq, Uanis(C2) \\sim Ueq, Uanis(N6A)
\\sim Ueq, Uanis(C22A) \\sim Ueq, Uanis(N6A) \\sim Ueq, Uanis(C21A) \\sim Ueq,
Uanis(N5A) \\sim Ueq, Uanis(B1A) \\sim Ueq, Uanis(N5A) \\sim Ueq, Uanis(C20A)
\\sim Ueq, Uanis(N6) \\sim Ueq, Uanis(C22) \\sim Ueq, Uanis(N6) \\sim Ueq,
Uanis(C21) \\sim Ueq, Uanis(N5) \\sim Ueq, Uanis(B1) \\sim Ueq, Uanis(N5) \\sim
Ueq, Uanis(C20) \\sim Ueq, Uanis(N4) \\sim Ueq, Uanis(C10) \\sim Ueq, Uanis(N3)
\\sim Ueq, Uanis(C10) \\sim Ueq, Uanis(N4A) \\sim Ueq, Uanis(C10A) \\sim Ueq,
Uanis(N3A) \\sim Ueq, Uanis(C10A) \\sim Ueq, Uanis(N2A) \\sim Ueq, Uanis(C1A)
\\sim Ueq, Uanis(N1A) \\sim Ueq, Uanis(C1A) \\sim Ueq, Uanis(N2) \\sim Ueq,
Uanis(C1) \\sim Ueq, Uanis(N1) \\sim Ueq, Uanis(C1) \\sim Ueq, Uanis(N6A) \\sim
Ueq, Uanis(C19A) \\sim Ueq, Uanis(N5A) \\sim Ueq, Uanis(C19A) \\sim Ueq,
Uanis(N6) \\sim Ueq, Uanis(C19) \\sim Ueq, Uanis(N5) \\sim Ueq, Uanis(C19)
\\sim Ueq, Uanis(S3) \\sim Ueq, Uanis(C10) \\sim Ueq, Uanis(S3) \\sim Ueq,
Uanis(C10A) \\sim Ueq, Uanis(S1) \\sim Ueq, Uanis(C1A) \\sim Ueq, Uanis(S1)
\\sim Ueq, Uanis(C1) \\sim Ueq, Uanis(S2) \\sim Ueq, Uanis(C19A) \\sim Ueq,
Uanis(S2) \\sim Ueq, Uanis(C19) \\sim Ueq, Uanis(Cu1) \\sim Ueq, Uanis(S3)
\\sim Ueq, Uanis(Cu1) \\sim Ueq, Uanis(S1) \\sim Ueq, Uanis(Cu1) \\sim Ueq,
Uanis(S2) \\sim Ueq, Uanis(Cu1) \\sim Ueq, Uanis(P1) \\sim Ueq, Uanis(C21)
\\sim Ueq, Uanis(C20) \\sim Ueq, Uanis(C27) \\sim Ueq, Uanis(C22) \\sim Ueq,
Uanis(C23) \\sim Ueq, Uanis(C22) \\sim Ueq, Uanis(N4) \\sim Ueq, Uanis(C13A)
\\sim Ueq, Uanis(N4) \\sim Ueq, Uanis(C12) \\sim Ueq, Uanis(N3) \\sim Ueq,
Uanis(B1) \\sim Ueq, Uanis(N3) \\sim Ueq, Uanis(C11) \\sim Ueq, Uanis(N4A)
\\sim Ueq, Uanis(C12A) \\sim Ueq, Uanis(N4A) \\sim Ueq, Uanis(C13) \\sim Ueq,
Uanis(N3A) \\sim Ueq, Uanis(B1A) \\sim Ueq, Uanis(N3A) \\sim Ueq, Uanis(C11A)
\\sim Ueq, Uanis(N2A) \\sim Ueq, Uanis(C4A) \\sim Ueq, Uanis(C21A) \\sim Ueq,
Uanis(C20A) \\sim Ueq, Uanis(C23A) \\sim Ueq, Uanis(C22A) \\sim Ueq,
Uanis(C27A) \\sim Ueq, Uanis(C22A) \\sim Ueq, Uanis(C3) \\sim Ueq, Uanis(C2)
\\sim Ueq, Uanis(C9) \\sim Ueq, Uanis(C4) \\sim Ueq, Uanis(C5) \\sim Ueq,
Uanis(C4) \\sim Ueq, Uanis(C3A) \\sim Ueq, Uanis(C2A) \\sim Ueq, Uanis(C5A)
\\sim Ueq, Uanis(C4A) \\sim Ueq, Uanis(C9A) \\sim Ueq, Uanis(C4A) \\sim Ueq,
Uanis(C12A) \\sim Ueq, Uanis(C11A) \\sim Ueq, Uanis(C14) \\sim Ueq, Uanis(C13)
\\sim Ueq, Uanis(C18) \\sim Ueq, Uanis(C13) \\sim Ueq, Uanis(C12) \\sim Ueq,
Uanis(C11) \\sim Ueq, Uanis(C14A) \\sim Ueq, Uanis(C13A) \\sim Ueq, Uanis(C18A)
\\sim Ueq, Uanis(C13A) \\sim Ueq, Uanis(C24) \\sim Ueq, Uanis(C23) \\sim Ueq,
Uanis(C27) \\sim Ueq, Uanis(C26) \\sim Ueq, Uanis(C24A) \\sim Ueq, Uanis(C23A)
\\sim Ueq, Uanis(C27A) \\sim Ueq, Uanis(C26A) \\sim Ueq, Uanis(C9) \\sim Ueq,
Uanis(C8) \\sim Ueq, Uanis(C6) \\sim Ueq, Uanis(C5) \\sim Ueq, Uanis(C6A) \\sim
Ueq, Uanis(C5A) \\sim Ueq, Uanis(C9A) \\sim Ueq, Uanis(C8A) \\sim Ueq,
Uanis(C15) \\sim Ueq, Uanis(C14) \\sim Ueq, Uanis(C18) \\sim Ueq, Uanis(C15A)
\\sim Ueq, Uanis(C14A) \\sim Ueq, Uanis(C18A) \\sim Ueq, Uanis(C17A) \\sim Ueq,
Uanis(C25) \\sim Ueq, Uanis(C24) \\sim Ueq, Uanis(C26) \\sim Ueq, Uanis(C25)
\\sim Ueq, Uanis(C25A) \\sim Ueq, Uanis(C24A) \\sim Ueq, Uanis(C26A) \\sim Ueq,
Uanis(C25A) \\sim Ueq, Uanis(C8) \\sim Ueq, Uanis(C7) \\sim Ueq, Uanis(C7)
\\sim Ueq, Uanis(C6) \\sim Ueq, Uanis(C7A) \\sim Ueq, Uanis(C6A) \\sim Ueq,
Uanis(C8A) \\sim Ueq, Uanis(C7A) \\sim Ueq, Uanis(C16) \\sim Ueq, Uanis(C15)
\\sim Ueq, Uanis(C16) \\sim Ueq, Uanis(C16A) \\sim Ueq, Uanis(C15A) \\sim Ueq,
Uanis(C17A) \\sim Ueq, Uanis(C16A) \\sim Ueq, Uanis(C19A) \\sim Ueq,
Uanis(C18A) \\sim Ueq, Uanis(C17A) \\sim Ueq, Uanis(C16A) \\sim Ueq,
Uanis(C15A) \\sim Ueq, Uanis(B1A) \\sim Ueq, Uanis(C21A) \\sim Ueq, Uanis(C20A)
\\sim Ueq, Uanis(C24A) \\sim Ueq, Uanis(C23A) \\sim Ueq, Uanis(C22A) \\sim Ueq,
Uanis(C26A) \\sim Ueq, Uanis(C25A) \\sim Ueq, Uanis(B1) \\sim Ueq, Uanis(C27A)
\\sim Ueq, Uanis(C2) \\sim Ueq, Uanis(C4) \\sim Ueq, Uanis(C9) \\sim Ueq,
Uanis(C8) \\sim Ueq, Uanis(C1) \\sim Ueq, Uanis(C3) \\sim Ueq: with sigma of
0.01 and sigma for terminal atoms of 0.02
Uanis(C22) = Uanis(C22A)
Uanis(C24) = Uanis(C24A)
Uanis(C25) = Uanis(C25A)
Uanis(C26) = Uanis(C26A)
Uanis(C19) = Uanis(C19A)
Uanis(N5) = Uanis(N5A)
Uanis(C20) = Uanis(C20A)
Uanis(C21) = Uanis(C21A)
Uanis(N6) = Uanis(N6A)
Uanis(N3) = Uanis(N3A)
Uanis(C11) = Uanis(C11A)
Uanis(N1) = Uanis(N1A)
Uanis(C2) = Uanis(C2A)
Uanis(C3) = Uanis(C3A)
Uanis(C1) = Uanis(C1A)
Uanis(N2) = Uanis(N2A)
Uanis(C7) = Uanis(C7A)
Uanis(C8) = Uanis(C8A)
Uanis(C9) = Uanis(C9A)
Uanis(C6) = Uanis(C6A)
Uanis(C5) = Uanis(C5A)
Uanis(C4) = Uanis(C4A)
Uanis(C23) = Uanis(C27A)
Uanis(C27) = Uanis(C23A)
Uanis(N4) = Uanis(N4A)
Uanis(C12) = Uanis(C12A)
Uanis(C10) = Uanis(C10A)
Uanis(B1) = Uanis(B1A)
Uanis(C13) = Uanis(C13A)
Uanis(C18A) = Uanis(C14)
Uanis(C17A) = Uanis(C15)
Uanis(C16A) = Uanis(C16)
Uanis(C18) = Uanis(C14A)
5. Others
 Sof(N1A)=Sof(N2A)=Sof(N3A)=Sof(N4A)=Sof(N5A)=Sof(N6A)=Sof(C13)=Sof(C14)=
 Sof(H14)=Sof(C15)=Sof(H15)=Sof(C16)=Sof(H16)=Sof(C18)=Sof(H18)=Sof(C1A)=
 Sof(C2A)=Sof(H2A)=Sof(C3A)=Sof(H3A)=Sof(C4A)=Sof(C5A)=Sof(H5A)=Sof(C6A)=
 Sof(H6A)=Sof(C7A)=Sof(H7A)=Sof(C8A)=Sof(H8A)=Sof(C9A)=Sof(H9A)=Sof(C10A)=
 Sof(C11A)=Sof(H11A)=Sof(C12A)=Sof(H12A)=Sof(C19A)=Sof(C20A)=Sof(H20A)=
 Sof(C21A)=Sof(H21A)=Sof(C22A)=Sof(C23A)=Sof(H23A)=Sof(C24A)=Sof(H24A)=
 Sof(C25A)=Sof(H25A)=Sof(C26A)=Sof(H26A)=Sof(C27A)=Sof(H27A)=Sof(B1A)=Sof(H1A)=
 Sof(C17)=Sof(H17)=1-FVAR(1)
 Sof(N1)=Sof(N2)=Sof(N3)=Sof(N4)=Sof(N5)=Sof(N6)=Sof(C1)=Sof(C2)=Sof(H2)=
 Sof(C3)=Sof(H3)=Sof(C4)=Sof(C9)=Sof(H9)=Sof(C8)=Sof(H8)=Sof(C7)=Sof(H7)=
 Sof(C6)=Sof(H6)=Sof(C5)=Sof(H5)=Sof(C10)=Sof(C11)=Sof(H11)=Sof(C12)=Sof(H12)=
 Sof(C19)=Sof(C20)=Sof(H20)=Sof(C21)=Sof(H21)=Sof(C22)=Sof(C23)=Sof(H23)=
 Sof(C24)=Sof(H24)=Sof(C25)=Sof(H25)=Sof(C26)=Sof(H26)=Sof(C27)=Sof(H27)=
 Sof(C13A)=Sof(C14A)=Sof(H14A)=Sof(C15A)=Sof(H15A)=Sof(C16A)=Sof(H16A)=
 Sof(C17A)=Sof(H17A)=Sof(C18A)=Sof(H18A)=Sof(B1)=Sof(H1)=FVAR(1)
6.a Ternary CH refined with riding coordinates:
 B1(H1), B1A(H1A)
6.b Aromatic/amide H refined with riding coordinates:
 C29(H29), C30(H30), C31(H31), C32(H32), C33(H33), C35(H35), C36(H36),
 C37(H37), C38(H38), C39(H39), C41(H41), C42(H42), C43(H43), C44(H44), C45(H45),
  C2(H2), C3(H3), C9(H9), C8(H8), C7(H7), C6(H6), C5(H5), C11(H11), C12(H12),
 C14(H14), C15(H15), C16(H16), C18(H18), C20(H20), C21(H21), C23(H23), C24(H24),
  C25(H25), C26(H26), C27(H27), C2A(H2A), C3A(H3A), C5A(H5A), C6A(H6A),
 C7A(H7A), C8A(H8A), C9A(H9A), C11A(H11A), C12A(H12A), C14A(H14A), C15A(H15A),
 C16A(H16A), C17A(H17A), C18A(H18A), C20A(H20A), C21A(H21A), C23A(H23A),
 C24A(H24A), C25A(H25A), C26A(H26A), C27A(H27A), C17(H17)
6.c Fitted hexagon refined as free rotating group:
 C4(C9,C8,C7,C6,C5)
;
_olex2_submission_special_instructions 'No special instructions were received'

loop_
_space_group_symop_operation_xyz
'x, y, z'
'-y, x-y, z'
'-x+y, -x, z'
'x+2/3, y+1/3, z+1/3'
'-y+2/3, x-y+1/3, z+1/3'
'-x+y+2/3, -x+1/3, z+1/3'
'x+1/3, y+2/3, z+2/3'
'-y+1/3, x-y+2/3, z+2/3'
'-x+y+1/3, -x+2/3, z+2/3'
'-x, -y, -z'
'y, -x+y, -z'
'x-y, x, -z'
'-x+2/3, -y+1/3, -z+1/3'
'y+2/3, -x+y+1/3, -z+1/3'
'x-y+2/3, x+1/3, -z+1/3'
'-x+1/3, -y+2/3, -z+2/3'
'y+1/3, -x+y+2/3, -z+2/3'
'x-y+1/3, x+2/3, -z+2/3'

loop_
_atom_site_label
_atom_site_type_symbol
_atom_site_fract_x
_atom_site_fract_y
_atom_site_fract_z
_atom_site_U_iso_or_equiv
_atom_site_adp_type
_atom_site_occupancy
_atom_site_site_symmetry_order
_atom_site_calc_flag
_atom_site_refinement_flags_posn
_atom_site_refinement_flags_adp
_atom_site_refinement_flags_occupancy
_atom_site_disorder_assembly
_atom_site_disorder_group
Cu1 Cu 0.33408(2) 0.33426(3) 0.58559(2) 0.0277(3) Uani 1 1 d . U . . .
S1 S 0.30253(5) 0.40509(5) 0.56306(3) 0.0355(3) Uani 1 1 d . U . . .
S2 S 0.26198(6) 0.23757(6) 0.55812(3) 0.0392(4) Uani 1 1 d . U . . .
S3 S 0.43288(6) 0.36404(6) 0.55808(3) 0.0407(4) Uani 1 1 d . U . . .
P1 P 0.33587(4) 0.33327(4) 0.64687(3) 0.0277(3) Uani 1 1 d . U . . .
N1 N 0.3591(4) 0.4069(4) 0.4980(3) 0.0530(13) Uani 0.632(3) 1 d D U P A 1
N2 N 0.3959(5) 0.4997(4) 0.5218(2) 0.0530(14) Uani 0.632(3) 1 d D U P A 1
N3 N 0.3649(4) 0.3029(4) 0.4944(2) 0.0521(13) Uani 0.632(3) 1 d D U P A 1
N4 N 0.4289(9) 0.2700(7) 0.5127(4) 0.0521(15) Uani 0.632(3) 1 d D U P A 1
N5 N 0.2563(4) 0.2972(4) 0.4968(3) 0.0544(13) Uani 0.632(3) 1 d D U P A 1
N6 N 0.1643(5) 0.2357(5) 0.5213(2) 0.0552(13) Uani 0.632(3) 1 d D U P A 1
N1A N 0.3741(8) 0.4290(6) 0.5019(4) 0.0530(13) Uani 0.368(3) 1 d D U P A 2
N2A N 0.4016(8) 0.5168(7) 0.5334(4) 0.0530(14) Uani 0.368(3) 1 d D U P A 2
N3A N 0.3804(7) 0.3263(6) 0.4920(4) 0.0521(13) Uani 0.368(3) 1 d D U P A 2
N4A N 0.4302(15) 0.2785(11) 0.5099(7) 0.0521(15) Uani 0.368(3) 1 d D U P A 2
N5A N 0.2736(6) 0.3182(7) 0.4946(5) 0.0544(13) Uani 0.368(3) 1 d D U P A 2
N6A N 0.1754(8) 0.2463(8) 0.5098(4) 0.0552(13) Uani 0.368(3) 1 d D U P A 2
C28 C 0.3662(2) 0.2852(2) 0.66754(12) 0.0359(10) Uani 1 1 d . U . . .
C29 C 0.4197(3) 0.2882(3) 0.65179(15) 0.0487(12) Uani 1 1 d . U . . .
H29 H 0.4379 0.3134 0.6312 0.058 Uiso 1 1 calc R . . . .
C30 C 0.4459(3) 0.2541(3) 0.66639(18) 0.0606(15) Uani 1 1 d . U . . .
H30 H 0.4821 0.2571 0.6558 0.073 Uiso 1 1 calc R . . . .
C31 C 0.4184(3) 0.2151(3) 0.69706(17) 0.0612(15) Uani 1 1 d . U . . .
H31 H 0.4366 0.1930 0.7073 0.073 Uiso 1 1 calc R . . . .
C32 C 0.3646(3) 0.2100(3) 0.71163(14) 0.0544(13) Uani 1 1 d . U . . .
H32 H 0.3449 0.1825 0.7312 0.065 Uiso 1 1 calc R . . . .
C33 C 0.3385(3) 0.2452(3) 0.69785(13) 0.0453(12) Uani 1 1 d . U . . .
H33 H 0.3025 0.2422 0.7087 0.054 Uiso 1 1 calc R . . . .
C34 C 0.3849(2) 0.4113(2) 0.66801(12) 0.0339(10) Uani 1 1 d . U . . .
C35 C 0.4233(2) 0.4218(3) 0.69861(13) 0.0437(12) Uani 1 1 d . U . . .
H35 H 0.4243 0.3880 0.7098 0.052 Uiso 1 1 calc R . . . .
C36 C 0.4602(3) 0.4831(3) 0.71240(14) 0.0530(15) Uani 1 1 d . U . . .
H36 H 0.4862 0.4898 0.7326 0.064 Uiso 1 1 calc R . . . .
C37 C 0.4590(3) 0.5330(3) 0.69695(16) 0.0579(16) Uani 1 1 d . U . . .
H37 H 0.4835 0.5735 0.7067 0.070 Uiso 1 1 calc R . . . .
C38 C 0.4207(3) 0.5234(3) 0.66610(16) 0.0508(13) Uani 1 1 d . U . . .
H38 H 0.4196 0.5574 0.6553 0.061 Uiso 1 1 calc R . . . .
C39 C 0.3848(2) 0.4628(2) 0.65191(13) 0.0407(11) Uani 1 1 d . U . . .
H39 H 0.3600 0.4565 0.6312 0.049 Uiso 1 1 calc R . . . .
C40 C 0.2588(2) 0.3037(2) 0.66880(12) 0.0304(9) Uani 1 1 d . U . . .
C41 C 0.2485(2) 0.3317(2) 0.69934(12) 0.0386(10) Uani 1 1 d . U . . .
H41 H 0.2823 0.3672 0.7101 0.046 Uiso 1 1 calc R . . . .
C42 C 0.1878(2) 0.3070(3) 0.71376(13) 0.0416(11) Uani 1 1 d . U . . .
H42 H 0.1812 0.3271 0.7335 0.050 Uiso 1 1 calc R . . . .
C43 C 0.1381(2) 0.2541(3) 0.69959(15) 0.0459(12) Uani 1 1 d . U . . .
H43 H 0.0982 0.2367 0.7104 0.055 Uiso 1 1 calc R . . . .
C44 C 0.1470(2) 0.2259(3) 0.66858(17) 0.0498(13) Uani 1 1 d . U . . .
H44 H 0.1129 0.1901 0.6583 0.060 Uiso 1 1 calc R . . . .
C45 C 0.2072(2) 0.2514(2) 0.65323(14) 0.0408(11) Uani 1 1 d . U . . .
H45 H 0.2129 0.2331 0.6322 0.049 Uiso 1 1 calc R . . . .
C1 C 0.3530(6) 0.4362(5) 0.5268(3) 0.0449(14) Uani 0.632(3) 1 d . U P A 1
C2 C 0.4070(5) 0.4520(5) 0.4757(3) 0.0609(17) Uani 0.632(3) 1 d D U P A 1
H2 H 0.4218 0.4432 0.4543 0.073 Uiso 0.632(3) 1 calc R . P A 1
C3 C 0.4266(6) 0.5053(6) 0.4887(3) 0.0619(17) Uani 0.632(3) 1 d D U P A 1
H3 H 0.4572 0.5432 0.4781 0.074 Uiso 0.632(3) 1 calc R . P A 1
C4 C 0.4114(4) 0.5539(4) 0.5496(2) 0.0579(15) Uani 0.632(3) 1 d . U P A 1
C9 C 0.3637(3) 0.5611(4) 0.5658(2) 0.0593(17) Uani 0.632(3) 1 d G U P A 1
H9 H 0.3213 0.5324 0.5606 0.071 Uiso 0.632(3) 1 calc R . P A 1
C8 C 0.3793(3) 0.6112(4) 0.5898(2) 0.0652(17) Uani 0.632(3) 1 d G U P A 1
H8 H 0.3473 0.6160 0.6007 0.078 Uiso 0.632(3) 1 calc R . P A 1
C7 C 0.4426(4) 0.6540(3) 0.5976(2) 0.0709(18) Uani 0.632(3) 1 d G U P A 1
H7 H 0.4530 0.6875 0.6136 0.085 Uiso 0.632(3) 1 calc R . P A 1
C6 C 0.4903(3) 0.6468(4) 0.5813(2) 0.071(2) Uani 0.632(3) 1 d G U P A 1
H6 H 0.5326 0.6755 0.5865 0.085 Uiso 0.632(3) 1 calc R . P A 1
C5 C 0.4747(4) 0.5967(4) 0.5573(2) 0.0646(18) Uani 0.632(3) 1 d G U P A 1
H5 H 0.5066 0.5919 0.5464 0.077 Uiso 0.632(3) 1 calc R . P A 1
C10 C 0.4078(7) 0.3114(6) 0.5204(4) 0.0479(14) Uani 0.632(3) 1 d D U P A 1
C11 C 0.3593(5) 0.2556(5) 0.4710(3) 0.0606(17) Uani 0.632(3) 1 d D U P A 1
H11 H 0.3319 0.2396 0.4511 0.073 Uiso 0.632(3) 1 calc R . P A 1
C12 C 0.3988(6) 0.2372(5) 0.4815(3) 0.0614(18) Uani 0.632(3) 1 d D U P A 1
H12 H 0.4054 0.2070 0.4698 0.074 Uiso 0.632(3) 1 calc R . P A 1
C13 C 0.4733(7) 0.2603(7) 0.5454(5) 0.0498(14) Uani 0.368(3) 1 d D U P A 1
C14 C 0.4563(7) 0.1998(7) 0.5569(4) 0.0547(15) Uani 0.368(3) 1 d D U P A 1
H14 H 0.4191 0.1664 0.5474 0.066 Uiso 0.368(3) 1 calc R . P A 1
C15 C 0.4895(8) 0.1852(9) 0.5811(5) 0.0651(17) Uani 0.368(3) 1 d D U P A 1
H15 H 0.4746 0.1431 0.5875 0.078 Uiso 0.368(3) 1 calc R . P A 1
C16 C 0.5452(8) 0.2325(8) 0.5962(5) 0.0716(17) Uani 0.368(3) 1 d D U P A 1
H16 H 0.5697 0.2222 0.6111 0.086 Uiso 0.368(3) 1 calc R . P A 1
C18 C 0.5272(7) 0.3084(7) 0.5645(4) 0.0560(15) Uani 0.368(3) 1 d D U P A 1
H18 H 0.5391 0.3508 0.5610 0.067 Uiso 0.368(3) 1 calc R . P A 1
C19 C 0.2271(6) 0.2564(6) 0.5255(3) 0.0459(14) Uani 0.632(3) 1 d . U P A 1
C20 C 0.2124(5) 0.3012(6) 0.4760(3) 0.0677(17) Uani 0.632(3) 1 d D U P A 1
H20 H 0.2209 0.3260 0.4551 0.081 Uiso 0.632(3) 1 calc R . P A 1
C21 C 0.1560(5) 0.2649(6) 0.4900(3) 0.0657(18) Uani 0.632(3) 1 d D U P A 1
H21 H 0.1178 0.2592 0.4809 0.079 Uiso 0.632(3) 1 calc R . P A 1
C22 C 0.1122(5) 0.1940(5) 0.5484(4) 0.0557(15) Uani 0.632(3) 1 d . U P A 1
C23 C 0.0660(5) 0.2103(5) 0.5561(3) 0.0616(16) Uani 0.632(3) 1 d . U P A 1
H23 H 0.0673 0.2451 0.5448 0.074 Uiso 0.632(3) 1 calc R . P A 1
C24 C 0.0181(5) 0.1742(5) 0.5810(3) 0.0677(16) Uani 0.632(3) 1 d . U P A 1
H24 H -0.0117 0.1865 0.5861 0.081 Uiso 0.632(3) 1 calc R . P A 1
C25 C 0.0121(5) 0.1208(5) 0.5986(4) 0.0735(18) Uani 0.632(3) 1 d . U P A 1
H25 H -0.0215 0.0967 0.6143 0.088 Uiso 0.632(3) 1 calc R . P A 1
C26 C 0.0581(5) 0.1056(6) 0.5916(4) 0.0723(19) Uani 0.632(3) 1 d . U P A 1
H26 H 0.0563 0.0709 0.6034 0.087 Uiso 0.632(3) 1 calc R . P A 1
C27 C 0.1078(5) 0.1407(5) 0.5670(3) 0.0637(16) Uani 0.632(3) 1 d . U P A 1
H27 H 0.1383 0.1290 0.5628 0.076 Uiso 0.632(3) 1 calc R . P A 1
C1A C 0.3609(11) 0.4516(8) 0.5322(6) 0.0449(14) Uani 0.368(3) 1 d D U P A 2
C2A C 0.4193(10) 0.4792(9) 0.4818(5) 0.0609(17) Uani 0.368(3) 1 d D U P A 2
H2A H 0.4335 0.4770 0.4585 0.073 Uiso 0.368(3) 1 calc R . P A 2
C3A C 0.4387(9) 0.5310(9) 0.5017(5) 0.0619(17) Uani 0.368(3) 1 d D U P A 2
H3A H 0.4720 0.5710 0.4955 0.074 Uiso 0.368(3) 1 calc R . P A 2
C4A C 0.4113(10) 0.5579(10) 0.5618(6) 0.0579(15) Uani 0.368(3) 1 d . U P A 2
C5A C 0.4718(10) 0.6064(10) 0.5700(6) 0.0646(18) Uani 0.368(3) 1 d . U P A 2
H5A H 0.5062 0.6094 0.5571 0.077 Uiso 0.368(3) 1 calc R . P A 2
C6A C 0.4819(10) 0.6494(10) 0.5962(6) 0.071(2) Uani 0.368(3) 1 d . U P A 2
H6A H 0.5233 0.6806 0.6017 0.085 Uiso 0.368(3) 1 calc R . P A 2
C7A C 0.4335(10) 0.6482(10) 0.6146(6) 0.0709(18) Uani 0.368(3) 1 d . U P A 2
H7A H 0.4410 0.6782 0.6326 0.085 Uiso 0.368(3) 1 calc R . P A 2
C8A C 0.3738(10) 0.6025(9) 0.6063(6) 0.0652(17) Uani 0.368(3) 1 d . U P A 2
H8A H 0.3400 0.6012 0.6190 0.078 Uiso 0.368(3) 1 calc R . P A 2
C9A C 0.3609(10) 0.5567(10) 0.5788(5) 0.0593(17) Uani 0.368(3) 1 d . U P A 2
H9A H 0.3194 0.5267 0.5726 0.071 Uiso 0.368(3) 1 calc R . P A 2
C10A C 0.4135(12) 0.3224(10) 0.5210(6) 0.0479(14) Uani 0.368(3) 1 d D U P A 2
C11A C 0.3774(9) 0.2853(8) 0.4651(4) 0.0606(17) Uani 0.368(3) 1 d D U P A 2
H11A H 0.3563 0.2787 0.4429 0.073 Uiso 0.368(3) 1 calc R . P A 2
C12A C 0.4084(10) 0.2569(9) 0.4754(6) 0.0614(18) Uani 0.368(3) 1 d D U P A 2
H12A H 0.4144 0.2279 0.4619 0.074 Uiso 0.368(3) 1 calc R . P A 2
C13A C 0.4724(4) 0.2609(4) 0.5274(3) 0.0498(14) Uani 0.632(3) 1 d . U P A 2
C14A C 0.4614(5) 0.2366(5) 0.5635(3) 0.0560(15) Uani 0.632(3) 1 d D U P A 2
H14A H 0.4273 0.2324 0.5772 0.067 Uiso 0.632(3) 1 calc R . P A 2
C15A C 0.5034(5) 0.2196(6) 0.5776(3) 0.068(2) Uani 0.632(3) 1 d D U P A 2
H15A H 0.4977 0.2044 0.6015 0.082 Uiso 0.632(3) 1 calc R . P A 2
C16A C 0.5527(5) 0.2243(5) 0.5578(3) 0.0716(17) Uani 0.632(3) 1 d D U P A 2
H16A H 0.5784 0.2097 0.5676 0.086 Uiso 0.632(3) 1 calc R . P A 2
C17A C 0.5647(5) 0.2491(5) 0.5247(3) 0.0651(17) Uani 0.632(3) 1 d D U P A 2
H17A H 0.5999 0.2540 0.5119 0.078 Uiso 0.632(3) 1 calc R . P A 2
C18A C 0.5249(4) 0.2679(4) 0.5091(3) 0.0547(15) Uani 0.632(3) 1 d D U P A 2
H18A H 0.5338 0.2857 0.4858 0.066 Uiso 0.632(3) 1 calc R . P A 2
C19A C 0.2370(8) 0.2698(9) 0.5180(6) 0.0459(14) Uani 0.368(3) 1 d D U P A 2
C20A C 0.2311(8) 0.3242(9) 0.4720(5) 0.0677(17) Uani 0.368(3) 1 d D U P A 2
H20A H 0.2406 0.3567 0.4554 0.081 Uiso 0.368(3) 1 calc R . P A 2
C21A C 0.1753(7) 0.2755(10) 0.4786(5) 0.0657(18) Uani 0.368(3) 1 d D U P A 2
H21A H 0.1400 0.2626 0.4636 0.079 Uiso 0.368(3) 1 calc R . P A 2
C22A C 0.1215(7) 0.1981(7) 0.5296(5) 0.0557(15) Uani 0.368(3) 1 d D U P A 2
C23A C 0.1062(7) 0.2026(7) 0.5655(5) 0.0637(16) Uani 0.368(3) 1 d D U P A 2
H23A H 0.1359 0.2364 0.5795 0.076 Uiso 0.368(3) 1 calc R . P A 2
C24A C 0.0500(7) 0.1604(7) 0.5816(5) 0.0677(16) Uani 0.368(3) 1 d D U P A 2
H24A H 0.0420 0.1655 0.6059 0.081 Uiso 0.368(3) 1 calc R . P A 2
C25A C 0.0059(8) 0.1106(8) 0.5614(5) 0.0735(18) Uani 0.368(3) 1 d D U P A 2
H25A H -0.0327 0.0819 0.5721 0.088 Uiso 0.368(3) 1 calc R . P A 2
C26A C 0.0170(7) 0.1016(8) 0.5257(5) 0.0723(19) Uani 0.368(3) 1 d D U P A 2
H26A H -0.0136 0.0674 0.5123 0.087 Uiso 0.368(3) 1 calc R . P A 2
C27A C 0.0751(7) 0.1448(7) 0.5097(4) 0.0616(16) Uani 0.368(3) 1 d D U P A 2
H27A H 0.0835 0.1386 0.4857 0.074 Uiso 0.368(3) 1 calc R . P A 2
B1 B 0.3272(4) 0.3367(4) 0.4861(4) 0.0546(16) Uani 0.632(3) 1 d D U P A 1
H1 H 0.3267 0.3385 0.4593 0.066 Uiso 0.632(3) 1 calc R . P A 1
B1A B 0.3439(7) 0.3626(7) 0.4856(5) 0.0546(16) Uani 0.368(3) 1 d D U P A 2
H1A H 0.3451 0.3690 0.4591 0.066 Uiso 0.368(3) 1 calc R . P A 2
C17 C 0.5635(10) 0.2927(10) 0.5892(6) 0.077(3) Uani 0.368(3) 1 d . U P A 1
H17 H 0.5998 0.3249 0.6002 0.092 Uiso 0.368(3) 1 calc R . P A 1

loop_
_atom_site_aniso_label
_atom_site_aniso_U_11
_atom_site_aniso_U_22
_atom_site_aniso_U_33
_atom_site_aniso_U_23
_atom_site_aniso_U_13
_atom_site_aniso_U_12
Cu1 0.0310(4) 0.0331(4) 0.0177(4) -0.0020(2) 0.0009(2) 0.0152(3)
S1 0.0324(6) 0.0380(6) 0.0375(7) 0.0048(5) 0.0062(4) 0.0187(5)
S2 0.0369(6) 0.0420(7) 0.0445(7) -0.0190(5) -0.0141(5) 0.0239(5)
S3 0.0373(6) 0.0466(7) 0.0403(7) 0.0042(5) 0.0118(5) 0.0226(5)
P1 0.0297(6) 0.0327(6) 0.0178(6) -0.0019(4) 0.0006(3) 0.0134(4)
N1 0.058(2) 0.062(3) 0.042(2) 0.019(2) 0.012(2) 0.032(2)
N2 0.0450(19) 0.061(3) 0.060(3) 0.026(2) 0.012(2) 0.031(2)
N3 0.063(3) 0.062(3) 0.036(2) -0.003(2) 0.014(2) 0.034(2)
N4 0.0517(19) 0.057(3) 0.056(2) 0.000(2) 0.0160(19) 0.033(2)
N5 0.059(3) 0.068(3) 0.038(2) -0.009(2) -0.016(2) 0.033(2)
N6 0.052(2) 0.065(2) 0.055(3) -0.015(2) -0.023(2) 0.0336(19)
N1A 0.058(2) 0.062(3) 0.042(2) 0.019(2) 0.012(2) 0.032(2)
N2A 0.0450(19) 0.061(3) 0.060(3) 0.026(2) 0.012(2) 0.031(2)
N3A 0.063(3) 0.062(3) 0.036(2) -0.003(2) 0.014(2) 0.034(2)
N4A 0.0517(19) 0.057(3) 0.056(2) 0.000(2) 0.0160(19) 0.033(2)
N5A 0.059(3) 0.068(3) 0.038(2) -0.009(2) -0.016(2) 0.033(2)
N6A 0.052(2) 0.065(2) 0.055(3) -0.015(2) -0.023(2) 0.0336(19)
C28 0.041(2) 0.049(2) 0.021(2) -0.0035(18) -0.0031(17) 0.025(2)
C29 0.047(3) 0.061(3) 0.043(3) 0.004(2) 0.006(2) 0.031(2)
C30 0.063(3) 0.082(4) 0.059(3) 0.002(3) 0.006(3) 0.052(3)
C31 0.082(4) 0.081(4) 0.048(3) 0.002(3) -0.007(3) 0.061(3)
C32 0.087(4) 0.069(3) 0.028(2) 0.002(2) 0.001(2) 0.055(3)
C33 0.061(3) 0.059(3) 0.025(2) 0.005(2) 0.004(2) 0.037(2)
C34 0.032(2) 0.041(2) 0.022(2) -0.0081(17) 0.0002(16) 0.0134(18)
C35 0.036(2) 0.056(3) 0.024(2) -0.004(2) -0.0006(18) 0.012(2)
C36 0.041(3) 0.061(3) 0.025(2) -0.010(2) 0.000(2) 0.002(2)
C37 0.048(3) 0.049(3) 0.041(3) -0.015(2) 0.000(2) -0.002(2)
C38 0.051(3) 0.036(2) 0.047(3) -0.010(2) -0.001(2) 0.008(2)
C39 0.040(2) 0.041(2) 0.032(2) -0.0061(19) -0.0008(19) 0.014(2)
C40 0.033(2) 0.036(2) 0.022(2) 0.0037(16) 0.0045(16) 0.0168(18)
C41 0.044(2) 0.049(3) 0.022(2) -0.0011(18) 0.0018(18) 0.023(2)
C42 0.045(3) 0.061(3) 0.023(2) 0.005(2) 0.0074(19) 0.030(2)
C43 0.038(2) 0.057(3) 0.044(3) 0.012(2) 0.011(2) 0.025(2)
C44 0.032(2) 0.048(3) 0.059(3) -0.005(2) 0.001(2) 0.013(2)
C45 0.037(2) 0.039(2) 0.043(3) -0.007(2) 0.001(2) 0.016(2)
C1 0.045(2) 0.052(3) 0.046(3) 0.021(2) 0.012(2) 0.030(2)
C2 0.060(3) 0.070(3) 0.052(3) 0.018(3) 0.017(2) 0.031(3)
C3 0.054(3) 0.073(3) 0.057(3) 0.027(3) 0.013(2) 0.031(3)
C4 0.054(2) 0.055(2) 0.072(3) 0.020(3) 0.004(3) 0.0322(19)
C9 0.055(2) 0.056(3) 0.075(4) 0.015(3) -0.004(3) 0.033(2)
C8 0.065(3) 0.059(3) 0.077(4) 0.013(3) -0.008(3) 0.036(2)
C7 0.068(3) 0.062(3) 0.080(4) 0.015(3) -0.010(3) 0.031(2)
C6 0.069(3) 0.059(3) 0.082(4) 0.018(3) -0.006(3) 0.029(2)
C5 0.060(3) 0.060(3) 0.079(4) 0.020(3) -0.003(3) 0.034(2)
C10 0.050(2) 0.057(3) 0.042(2) 0.000(2) 0.0179(18) 0.031(2)
C11 0.069(3) 0.066(3) 0.046(3) -0.008(3) 0.015(3) 0.034(3)
C12 0.064(3) 0.063(3) 0.054(3) -0.007(3) 0.016(3) 0.030(3)
C13 0.048(2) 0.050(2) 0.056(3) -0.005(3) 0.003(3) 0.0279(19)
C14 0.050(3) 0.054(3) 0.066(3) -0.009(3) 0.006(2) 0.030(2)
C15 0.059(3) 0.063(3) 0.079(3) -0.015(3) -0.004(3) 0.035(3)
C16 0.068(3) 0.070(3) 0.087(3) -0.012(3) -0.011(3) 0.043(3)
C18 0.057(3) 0.056(3) 0.062(3) -0.003(3) -0.002(2) 0.033(2)
C19 0.049(2) 0.056(3) 0.042(3) -0.019(2) -0.018(2) 0.033(2)
C20 0.065(3) 0.076(3) 0.054(3) -0.007(3) -0.023(2) 0.029(2)
C21 0.061(3) 0.077(3) 0.055(3) -0.007(3) -0.027(3) 0.031(2)
C22 0.051(2) 0.055(2) 0.070(3) -0.016(3) -0.013(3) 0.0337(19)
C23 0.056(3) 0.059(3) 0.074(3) -0.013(3) -0.012(3) 0.032(2)
C24 0.059(3) 0.063(3) 0.083(3) -0.010(3) -0.006(3) 0.032(2)
C25 0.060(3) 0.065(3) 0.091(3) -0.005(3) -0.003(3) 0.028(3)
C26 0.061(3) 0.062(3) 0.091(4) -0.004(3) -0.007(3) 0.029(3)
C27 0.055(3) 0.061(3) 0.080(3) -0.012(3) -0.007(3) 0.032(2)
C1A 0.045(2) 0.052(3) 0.046(3) 0.021(2) 0.012(2) 0.030(2)
C2A 0.060(3) 0.070(3) 0.052(3) 0.018(3) 0.017(2) 0.031(3)
C3A 0.054(3) 0.073(3) 0.057(3) 0.027(3) 0.013(2) 0.031(3)
C4A 0.054(2) 0.055(2) 0.072(3) 0.020(3) 0.004(3) 0.0322(19)
C5A 0.060(3) 0.060(3) 0.079(4) 0.020(3) -0.003(3) 0.034(2)
C6A 0.069(3) 0.059(3) 0.082(4) 0.018(3) -0.006(3) 0.029(2)
C7A 0.068(3) 0.062(3) 0.080(4) 0.015(3) -0.010(3) 0.031(2)
C8A 0.065(3) 0.059(3) 0.077(4) 0.013(3) -0.008(3) 0.036(2)
C9A 0.055(2) 0.056(3) 0.075(4) 0.015(3) -0.004(3) 0.033(2)
C10A 0.050(2) 0.057(3) 0.042(2) 0.000(2) 0.0179(18) 0.031(2)
C11A 0.069(3) 0.066(3) 0.046(3) -0.008(3) 0.015(3) 0.034(3)
C12A 0.064(3) 0.063(3) 0.054(3) -0.007(3) 0.016(3) 0.030(3)
C13A 0.048(2) 0.050(2) 0.056(3) -0.005(3) 0.003(3) 0.0279(19)
C14A 0.057(3) 0.056(3) 0.062(3) -0.003(3) -0.002(2) 0.033(2)
C15A 0.070(3) 0.062(3) 0.073(3) -0.003(3) -0.012(3) 0.034(3)
C16A 0.068(3) 0.070(3) 0.087(3) -0.012(3) -0.011(3) 0.043(3)
C17A 0.059(3) 0.063(3) 0.079(3) -0.015(3) -0.004(3) 0.035(3)
C18A 0.050(3) 0.054(3) 0.066(3) -0.009(3) 0.006(2) 0.030(2)
C19A 0.049(2) 0.056(3) 0.042(3) -0.019(2) -0.018(2) 0.033(2)
C20A 0.065(3) 0.076(3) 0.054(3) -0.007(3) -0.023(2) 0.029(2)
C21A 0.061(3) 0.077(3) 0.055(3) -0.007(3) -0.027(3) 0.031(2)
C22A 0.051(2) 0.055(2) 0.070(3) -0.016(3) -0.013(3) 0.0337(19)
C23A 0.055(3) 0.061(3) 0.080(3) -0.012(3) -0.007(3) 0.032(2)
C24A 0.059(3) 0.063(3) 0.083(3) -0.010(3) -0.006(3) 0.032(2)
C25A 0.060(3) 0.065(3) 0.091(3) -0.005(3) -0.003(3) 0.028(3)
C26A 0.061(3) 0.062(3) 0.091(4) -0.004(3) -0.007(3) 0.029(3)
C27A 0.056(3) 0.059(3) 0.074(3) -0.013(3) -0.012(3) 0.032(2)
B1 0.061(3) 0.067(3) 0.034(2) 0.002(3) 0.005(2) 0.031(2)
B1A 0.061(3) 0.067(3) 0.034(2) 0.002(3) 0.005(2) 0.031(2)
C17 0.069(5) 0.073(5) 0.086(5) -0.003(5) -0.010(5) 0.034(4)

loop_
_atom_type_symbol
_atom_type_description
_atom_type_scat_dispersion_real
_atom_type_scat_dispersion_imag
_atom_type_scat_source
C C 0.0181 0.0091 'International Tables Vol C Tables 4.2.6.8 and 6.1.1.4'
H H 0.0000 0.0000 'International Tables Vol C Tables 4.2.6.8 and 6.1.1.4'
B B 0.0090 0.0039 'International Tables Vol C Tables 4.2.6.8 and 6.1.1.4'
Cu Cu -1.9646 0.5888 'International Tables Vol C Tables 4.2.6.8 and 6.1.1.4'
N N 0.0311 0.0180 'International Tables Vol C Tables 4.2.6.8 and 6.1.1.4'
P P 0.2955 0.4335 'International Tables Vol C Tables 4.2.6.8 and 6.1.1.4'
S S 0.3331 0.5567 'International Tables Vol C Tables 4.2.6.8 and 6.1.1.4'

loop_
_geom_angle_atom_site_label_1
_geom_angle_atom_site_label_2
_geom_angle_atom_site_label_3
_geom_angle
S1 Cu1 S3 106.32(5)
S2 Cu1 S1 103.33(5)
S2 Cu1 S3 105.22(5)
P1 Cu1 S1 111.83(5)
P1 Cu1 S2 115.21(5)
P1 Cu1 S3 113.97(5)
C1 S1 Cu1 99.8(5)
C1A S1 Cu1 104.2(8)
C19 S2 Cu1 105.0(4)
C19A S2 Cu1 98.6(6)
C10 S3 Cu1 100.3(5)
C10A S3 Cu1 103.4(10)
C28 P1 Cu1 115.82(15)
C28 P1 C34 103.1(2)
C34 P1 Cu1 114.58(15)
C40 P1 Cu1 114.93(15)
C40 P1 C28 103.3(2)
C40 P1 C34 103.4(2)
C1 N1 C2 108.4(9)
C1 N1 B1 133.7(8)
C2 N1 B1 117.8(9)
C1 N2 C3 107.0(9)
C1 N2 C4 126.4(8)
C3 N2 C4 126.4(9)
C10 N3 C11 108.2(9)
C10 N3 B1 132.6(9)
C11 N3 B1 119.1(9)
C10 N4 C12 108.0(13)
C10 N4 C13 117.2(12)
C12 N4 C13 133.8(12)
C19 N5 B1 130.9(9)
C20 N5 C19 109.8(8)
C20 N5 B1 119.3(9)
C19 N6 C21 108.7(8)
C19 N6 C22 125.5(8)
C21 N6 C22 125.5(9)
C1A N1A C2A 108.9(15)
C1A N1A B1A 132.0(14)
C2A N1A B1A 118.7(15)
C1A N2A C3A 105.1(15)
C4A N2A C1A 128.2(15)
C4A N2A C3A 126.0(15)
C10A N3A C11A 108.8(15)
C10A N3A B1A 133.1(16)
C11A N3A B1A 117.9(14)
C10A N4A C13A 129(2)
C12A N4A C10A 111(2)
C12A N4A C13A 119(2)
C19A N5A C20A 105.3(13)
C19A N5A B1A 139.3(14)
C20A N5A B1A 115.2(13)
C19A N6A C21A 105.0(13)
C19A N6A C22A 127.0(14)
C21A N6A C22A 127.9(15)
C29 C28 P1 117.5(4)
C29 C28 C33 118.3(5)
C33 C28 P1 124.1(4)
C28 C29 H29 119.7
C30 C29 C28 120.7(5)
C30 C29 H29 119.7
C29 C30 H30 119.8
C29 C30 C31 120.4(6)
C31 C30 H30 119.8
C30 C31 H31 120.5
C32 C31 C30 119.1(5)
C32 C31 H31 120.5
C31 C32 H32 119.4
C31 C32 C33 121.2(6)
C33 C32 H32 119.4
C28 C33 H33 119.9
C32 C33 C28 120.2(5)
C32 C33 H33 119.9
C35 C34 P1 123.9(4)
C39 C34 P1 117.6(3)
C39 C34 C35 118.5(5)
C34 C35 H35 120.0
C36 C35 C34 120.0(5)
C36 C35 H35 120.0
C35 C36 H36 119.4
C37 C36 C35 121.2(5)
C37 C36 H36 119.4
C36 C37 H37 120.2
C36 C37 C38 119.7(5)
C38 C37 H37 120.2
C37 C38 H38 120.3
C39 C38 C37 119.4(6)
C39 C38 H38 120.3
C34 C39 C38 121.2(5)
C34 C39 H39 119.4
C38 C39 H39 119.4
C41 C40 P1 124.0(4)
C45 C40 P1 117.6(3)
C45 C40 C41 118.4(4)
C40 C41 H41 119.9
C42 C41 C40 120.2(5)
C42 C41 H41 119.9
C41 C42 H42 119.4
C43 C42 C41 121.3(5)
C43 C42 H42 119.4
C42 C43 H43 120.3
C42 C43 C44 119.5(5)
C44 C43 H43 120.3
C43 C44 H44 120.1
C45 C44 C43 119.7(5)
C45 C44 H44 120.1
C40 C45 C44 120.8(5)
C40 C45 H45 119.6
C44 C45 H45 119.6
N1 C1 S1 129.1(8)
N1 C1 N2 105.9(9)
N2 C1 S1 125.0(8)
N1 C2 H2 125.2
C3 C2 N1 109.5(9)
C3 C2 H2 125.2
N2 C3 H3 125.5
C2 C3 N2 109.0(9)
C2 C3 H3 125.5
C9 C4 N2 121.4(6)
C9 C4 C5 120.0
C5 C4 N2 118.5(6)
C4 C9 H9 120.0
C8 C9 C4 120.0
C8 C9 H9 120.0
C9 C8 H8 120.0
C9 C8 C7 120.0
C7 C8 H8 120.0
C8 C7 H7 120.0
C8 C7 C6 120.0
C6 C7 H7 120.0
C7 C6 H6 120.0
C5 C6 C7 120.0
C5 C6 H6 120.0
C4 C5 H5 120.0
C6 C5 C4 120.0
C6 C5 H5 120.0
N3 C10 S3 128.5(11)
N3 C10 N4 106.7(11)
N4 C10 S3 124.8(10)
N3 C11 H11 125.6
C12 C11 N3 108.7(10)
C12 C11 H11 125.6
N4 C12 H12 125.8
C11 C12 N4 108.4(11)
C11 C12 H12 125.8
C14 C13 N4 119.2(12)
C14 C13 C18 112.9(14)
C18 C13 N4 127.9(13)
C13 C14 H14 117.4
C15 C14 C13 125.1(15)
C15 C14 H14 117.4
C14 C15 H15 119.8
C14 C15 C16 120.5(17)
C16 C15 H15 119.8
C15 C16 H16 120.3
C17 C16 C15 119.4(17)
C17 C16 H16 120.3
C13 C18 H18 119.3
C13 C18 C17 121.4(15)
C17 C18 H18 119.3
N5 C19 S2 126.8(9)
N6 C19 S2 128.1(8)
N6 C19 N5 105.1(9)
N5 C20 H20 125.3
C21 C20 N5 109.4(9)
C21 C20 H20 125.3
N6 C21 H21 126.6
C20 C21 N6 106.9(8)
C20 C21 H21 126.6
C23 C22 N6 117.4(10)
C23 C22 C27 117.4(11)
C27 C22 N6 125.2(9)
C22 C23 H23 120.2
C24 C23 C22 119.6(10)
C24 C23 H23 120.2
C23 C24 H24 118.2
C23 C24 C25 123.7(11)
C25 C24 H24 118.2
C24 C25 H25 121.6
C26 C25 C24 116.7(11)
C26 C25 H25 121.6
C25 C26 H26 119.1
C25 C26 C27 121.9(11)
C27 C26 H26 119.1
C22 C27 H27 119.7
C26 C27 C22 120.7(10)
C26 C27 H27 119.7
N1A C1A S1 123.8(12)
N1A C1A N2A 108.2(15)
N2A C1A S1 128.0(13)
N1A C2A H2A 126.3
C3A C2A N1A 107.4(16)
C3A C2A H2A 126.3
N2A C3A H3A 125.1
C2A C3A N2A 109.9(16)
C2A C3A H3A 125.1
N2A C4A C5A 120.4(18)
C9A C4A N2A 120.1(18)
C9A C4A C5A 118.9(19)
C4A C5A H5A 119.3
C6A C5A C4A 121(2)
C6A C5A H5A 119.3
C5A C6A H6A 119.3
C7A C6A C5A 121(2)
C7A C6A H6A 119.3
C6A C7A H7A 120.8
C6A C7A C8A 118(2)
C8A C7A H7A 120.8
C7A C8A H8A 118.9
C7A C8A C9A 122(2)
C9A C8A H8A 118.9
C4A C9A C8A 117.7(18)
C4A C9A H9A 121.2
C8A C9A H9A 121.2
N3A C10A S3 127.2(18)
N3A C10A N4A 103.8(18)
N4A C10A S3 128.9(17)
N3A C11A H11A 124.9
C12A C11A N3A 110.1(16)
C12A C11A H11A 124.9
N4A C12A H12A 127.0
C11A C12A N4A 106.0(18)
C11A C12A H12A 127.0
C14A C13A N4A 121.5(14)
C18A C13A N4A 120.1(14)
C18A C13A C14A 118.4(9)
C13A C14A H14A 121.3
C15A C14A C13A 117.3(10)
C15A C14A H14A 121.3
C14A C15A H15A 118.9
C16A C15A C14A 122.2(11)
C16A C15A H15A 118.9
C15A C16A H16A 119.6
C17A C16A C15A 120.8(10)
C17A C16A H16A 119.6
C16A C17A H17A 120.0
C16A C17A C18A 119.9(10)
C18A C17A H17A 120.0
C13A C18A C17A 121.3(10)
C13A C18A H18A 119.4
C17A C18A H18A 119.4
N5A C19A S2 129.4(13)
N6A C19A S2 121.0(12)
N6A C19A N5A 109.6(16)
N5A C20A H20A 126.6
C21A C20A N5A 106.7(12)
C21A C20A H20A 126.6
N6A C21A H21A 124.4
C20A C21A N6A 111.2(11)
C20A C21A H21A 124.4
C23A C22A N6A 125.6(14)
C23A C22A C27A 115.7(15)
C27A C22A N6A 118.1(14)
C22A C23A H23A 118.1
C24A C23A C22A 123.9(15)
C24A C23A H23A 118.1
C23A C24A H24A 120.6
C23A C24A C25A 118.8(15)
C25A C24A H24A 120.6
C24A C25A H25A 119.1
C24A C25A C26A 121.7(15)
C26A C25A H25A 119.1
C25A C26A H26A 120.6
C25A C26A C27A 118.9(14)
C27A C26A H26A 120.6
C22A C27A H27A 119.5
C26A C27A C22A 121.0(14)
C26A C27A H27A 119.5
N1 B1 N5 113.8(8)
N1 B1 H1 104.1
N3 B1 N1 115.7(8)
N3 B1 N5 113.3(7)
N3 B1 H1 104.1
N5 B1 H1 104.1
N1A B1A N3A 115.9(14)
N1A B1A N5A 116.1(13)
N1A B1A H1A 105.0
N3A B1A H1A 105.0
N5A B1A N3A 108.8(13)
N5A B1A H1A 105.0
C16 C17 C18 120.1(18)
C16 C17 H17 119.9
C18 C17 H17 119.9

loop_
_geom_bond_atom_site_label_1
_geom_bond_atom_site_label_2
_geom_bond_distance
Cu1 S1 2.3568(13)
Cu1 S2 2.3423(12)
Cu1 S3 2.3593(13)
Cu1 P1 2.2370(14)
S1 C1 1.703(12)
S1 C1A 1.72(2)
S2 C19 1.653(12)
S2 C19A 1.90(2)
S3 C10 1.766(13)
S3 C10A 1.61(2)
P1 C28 1.829(5)
P1 C34 1.831(5)
P1 C40 1.823(4)
N1 C1 1.318(14)
N1 C2 1.395(11)
N1 B1 1.543(10)
N2 C1 1.377(13)
N2 C3 1.392(12)
N2 C4 1.551(11)
N3 C10 1.347(12)
N3 C11 1.382(11)
N3 B1 1.538(10)
N4 C10 1.370(12)
N4 C12 1.375(13)
N4 C13 1.70(2)
N5 C19 1.372(13)
N5 C20 1.352(11)
N5 B1 1.548(10)
N6 C19 1.358(14)
N6 C21 1.413(11)
N6 C22 1.525(15)
N1A C1A 1.344(17)
N1A C2A 1.376(16)
N1A B1A 1.522(13)
N2A C1A 1.388(16)
N2A C3A 1.399(16)
N2A C4A 1.38(2)
N3A C10A 1.363(17)
N3A C11A 1.373(15)
N3A B1A 1.550(13)
N4A C10A 1.377(17)
N4A C12A 1.366(18)
N4A C13A 1.44(3)
N5A C19A 1.363(16)
N5A C20A 1.387(15)
N5A B1A 1.534(13)
N6A C19A 1.344(17)
N6A C21A 1.345(15)
N6A C22A 1.44(2)
C28 C29 1.390(7)
C28 C33 1.403(7)
C29 H29 0.9300
C29 C30 1.381(8)
C30 H30 0.9300
C30 C31 1.402(9)
C31 H31 0.9300
C31 C32 1.360(9)
C32 H32 0.9300
C32 C33 1.388(8)
C33 H33 0.9300
C34 C35 1.395(7)
C34 C39 1.385(7)
C35 H35 0.9300
C35 C36 1.394(8)
C36 H36 0.9300
C36 C37 1.352(10)
C37 H37 0.9300
C37 C38 1.404(9)
C38 H38 0.9300
C38 C39 1.385(7)
C39 H39 0.9300
C40 C41 1.393(6)
C40 C45 1.386(7)
C41 H41 0.9300
C41 C42 1.389(7)
C42 H42 0.9300
C42 C43 1.352(8)
C43 H43 0.9300
C43 C44 1.397(8)
C44 H44 0.9300
C44 C45 1.390(7)
C45 H45 0.9300
C2 H2 0.9300
C2 C3 1.230(13)
C3 H3 0.9300
C4 C9 1.3900
C4 C5 1.3900
C9 H9 0.9300
C9 C8 1.3900
C8 H8 0.9300
C8 C7 1.3900
C7 H7 0.9300
C7 C6 1.3900
C6 H6 0.9300
C6 C5 1.3900
C5 H5 0.9300
C11 H11 0.9300
C11 C12 1.302(13)
C12 H12 0.9300
C13 C14 1.379(16)
C13 C18 1.429(16)
C14 H14 0.9300
C14 C15 1.358(16)
C15 H15 0.9300
C15 C16 1.379(16)
C16 H16 0.9300
C16 C17 1.33(3)
C18 H18 0.9300
C18 C17 1.44(3)
C20 H20 0.9300
C20 C21 1.306(14)
C21 H21 0.9300
C22 C23 1.394(14)
C22 C27 1.419(15)
C23 H23 0.9300
C23 C24 1.387(15)
C24 H24 0.9300
C24 C25 1.390(16)
C25 H25 0.9300
C25 C26 1.367(15)
C26 H26 0.9300
C26 C27 1.401(16)
C27 H27 0.9300
C2A H2A 0.9300
C2A C3A 1.320(17)
C3A H3A 0.9300
C4A C5A 1.38(3)
C4A C9A 1.36(3)
C5A H5A 0.9300
C5A C6A 1.35(3)
C6A H6A 0.9300
C6A C7A 1.34(3)
C7A H7A 0.9300
C7A C8A 1.35(3)
C8A H8A 0.9300
C8A C9A 1.41(3)
C9A H9A 0.9300
C11A H11A 0.9300
C11A C12A 1.305(17)
C12A H12A 0.9300
C13A C14A 1.413(14)
C13A C18A 1.373(12)
C14A H14A 0.9300
C14A C15A 1.380(14)
C15A H15A 0.9300
C15A C16A 1.356(15)
C16A H16A 0.9300
C16A C17A 1.314(15)
C17A H17A 0.9300
C17A C18A 1.384(13)
C18A H18A 0.9300
C20A H20A 0.9300
C20A C21A 1.300(18)
C21A H21A 0.9300
C22A C23A 1.382(16)
C22A C27A 1.421(15)
C23A H23A 0.9300
C23A C24A 1.365(16)
C24A H24A 0.9300
C24A C25A 1.366(16)
C25A H25A 0.9300
C25A C26A 1.369(16)
C26A H26A 0.9300
C26A C27A 1.399(16)
C27A H27A 0.9300
B1 H1 0.9800
B1A H1A 0.9800
C17 H17 0.9300

loop_
_smtbx_masks_void_nr
_smtbx_masks_void_average_x
_smtbx_masks_void_average_y
_smtbx_masks_void_average_z
_smtbx_masks_void_volume
_smtbx_masks_void_count_electrons
1 0.000 0.000 0.000 10.2 1.0
2 0.000 0.000 0.133 7.3 0.0
3 0.000 0.000 0.320 78.8 42.7
4 0.000 0.000 0.680 78.8 43.0
5 0.000 0.000 0.867 7.3 0.0
6 0.333 0.667 0.346 78.8 43.0
7 0.333 0.667 0.987 78.8 42.7
8 0.333 0.667 0.667 10.2 1.0
9 0.333 0.667 0.533 7.3 0.0
10 0.333 0.667 0.800 7.3 0.0
11 0.667 0.333 0.013 78.8 43.0
12 0.667 0.333 0.654 78.8 42.7
13 0.667 0.333 0.333 10.2 1.0
14 0.667 0.333 0.200 7.3 0.0
15 0.667 0.333 0.467 7.3 0.0
